data_2215654
loop_
_publ_author_name
'Lin, Min'
'Liu, Shi-Xiong'

_publ_section_title
;
 A new polymorph of 2'-(4-methoxybenzylidene)isonicotinohydrazide
 monohydrate
;
_journal_coeditor_code SJ2327
_journal_issue 10
_journal_name_full 'Acta Crystallographica Section E'
_journal_page_first o3974
_journal_page_last o3974
_journal_paper_doi 10.1107/S1600536807042067
_journal_volume 63
_journal_year 2007
_chemical_formula_iupac 'C14 H13 N3 O2 , H2 O'
_chemical_formula_moiety 'C14 H13 N3 O2 , H2 O'
_chemical_formula_sum 'C14 H15 N3 O3'
_chemical_formula_weight 273.29
_chemical_name_systematic
;
2'-(4-methoxybenzylidene)isonicotinohydrazide monohydrate
;
_space_group_IT_number 19
_symmetry_cell_setting orthorhombic
_symmetry_space_group_name_Hall 'P 2ac 2ab'
_symmetry_space_group_name_H-M 'P 21 21 21'
_atom_sites_solution_hydrogens geom
_atom_sites_solution_primary direct
_atom_sites_solution_secondary difmap
_audit_creation_method SHELXL97
_cell_angle_alpha 90.00
_cell_angle_beta 90.00
_cell_angle_gamma 90.00
_cell_formula_units_Z 4
_cell_length_a 7.415(5)
_cell_length_b 12.621(8)
_cell_length_c 14.4387(13)
_cell_measurement_reflns_used 12498
_cell_measurement_temperature 293(2)
_cell_measurement_theta_max 27.48
_cell_measurement_theta_min 3.09
_cell_volume 1351.2(13)
_computing_cell_refinement 'TEXRAY (Molecular Structure Corporation, 1999)'
_computing_data_collection 'TEXRAY (Molecular Structure Corporation, 1999)'
_computing_data_reduction 'TEXSAN (Molecular Structure Corporation, 1999)'
_computing_molecular_graphics 'ORTEX (McArdle, 1995)'
_computing_publication_material 'SHELXL97 (Sheldrick, 1997)'
_computing_structure_refinement 'SHELXL97 (Sheldrick, 1997)'
_computing_structure_solution 'SHELXS97 (Sheldrick, 1997)'
_diffrn_ambient_temperature 293(2)
_diffrn_measured_fraction_theta_full 0.988
_diffrn_measured_fraction_theta_max 0.988
_diffrn_measurement_device_type 'Rigaku R-AXIS RAPID imaging-plate'
_diffrn_measurement_method \w
_diffrn_radiation_monochromator graphite
_diffrn_radiation_source 'fine-focus sealed tube'
_diffrn_radiation_type MoK\a
_diffrn_radiation_wavelength 0.71073
_diffrn_reflns_av_R_equivalents 0.0745
_diffrn_reflns_av_sigmaI/netI 0.0524
_diffrn_reflns_limit_h_max 9
_diffrn_reflns_limit_h_min -9
_diffrn_reflns_limit_k_max 16
_diffrn_reflns_limit_k_min -15
_diffrn_reflns_limit_l_max 18
_diffrn_reflns_limit_l_min -18
_diffrn_reflns_number 12498
_diffrn_reflns_theta_full 27.48
_diffrn_reflns_theta_max 27.48
_diffrn_reflns_theta_min 3.09
_diffrn_standards_number 0
_exptl_absorpt_coefficient_mu 0.097
_exptl_absorpt_correction_T_max 0.9762
_exptl_absorpt_correction_T_min 0.9623
_exptl_absorpt_correction_type psi-scan
_exptl_absorpt_process_details '(TEXRAY; Molecular Structure Corporation, 1999)'
_exptl_crystal_colour colourless
_exptl_crystal_density_diffrn 1.343
_exptl_crystal_density_method 'not measured'
_exptl_crystal_description prism
_exptl_crystal_F_000 576
_exptl_crystal_size_max 0.40
_exptl_crystal_size_mid 0.30
_exptl_crystal_size_min 0.25
_refine_diff_density_max 0.206
_refine_diff_density_min -0.216
_refine_ls_extinction_coef 0.010(3)
_refine_ls_extinction_expression Fc^*^=kFc[1+0.001xFc^2^\l^3^/sin(2\q)]^-1/4^
_refine_ls_extinction_method 'SHELXL97 (Sheldrick, 1997)'
_refine_ls_goodness_of_fit_ref 1.094
_refine_ls_hydrogen_treatment constr
_refine_ls_matrix_type full
_refine_ls_number_parameters 183
_refine_ls_number_reflns 1768
_refine_ls_number_restraints 0
_refine_ls_restrained_S_all 1.094
_refine_ls_R_factor_all 0.0763
_refine_ls_R_factor_gt 0.0513
_refine_ls_shift/su_max 0.000
_refine_ls_shift/su_mean 0.000
_refine_ls_structure_factor_coef Fsqd
_refine_ls_weighting_details 'calc w = 1/[\s^2^(Fo^2^)+(0.062P)^2^] where P=(Fo^2^+2Fc^2^)/3'
_refine_ls_weighting_scheme calc
_refine_ls_wR_factor_gt 0.1249
_refine_ls_wR_factor_ref 0.1355
_reflns_number_gt 1130
_reflns_number_total 1768
_reflns_threshold_expression I>2\s(I)
_cod_data_source_file sj2327.cif
_cod_data_source_block I
_cod_original_cell_volume 1351.1(13)
_cod_database_code 2215654
_cod_database_fobs_code 2215654

loop_
_symmetry_equiv_pos_as_xyz
'x, y, z'
'-x+1/2, -y, z+1/2'
'-x, y+1/2, -z+1/2'
'x+1/2, -y+1/2, -z'

loop_
_atom_site_type_symbol
_atom_site_label
_atom_site_fract_x
_atom_site_fract_y
_atom_site_fract_z
_atom_site_U_iso_or_equiv
_atom_site_adp_type
_atom_site_calc_flag
_atom_site_refinement_flags
_atom_site_occupancy
N N1 0.1918(4) 0.3865(3) 0.0147(2) 0.0568(8) Uani d . 1
N N2 0.1289(5) 0.2584(2) 0.34455(19) 0.0499(7) Uani d . 1
H H2B 0.1506 0.3254 0.3441 0.060 Uiso calc R 1
N N3 0.1091(4) 0.2054(2) 0.42850(18) 0.0499(7) Uani d . 1
O O1 0.0859(4) 0.10855(18) 0.25897(17) 0.0588(7) Uani d . 1
O O2 0.1211(4) 0.1269(2) 0.87090(17) 0.0633(7) Uani d . 1
C C1 0.0711(5) 0.3734(3) 0.1690(2) 0.0464(8) Uani d . 1
H H1A 0.0083 0.4050 0.2174 0.056 Uiso calc R 1
C C2 0.1005(5) 0.4270(3) 0.0870(3) 0.0538(9) Uani d . 1
H H2A 0.0543 0.4952 0.0815 0.065 Uiso calc R 1
C C3 0.2553(6) 0.2881(3) 0.0242(3) 0.0593(10) Uani d . 1
H H3A 0.3193 0.2587 -0.0249 0.071 Uiso calc R 1
C C4 0.2308(6) 0.2268(3) 0.1036(2) 0.0553(10) Uani d . 1
H H4A 0.2758 0.1581 0.1068 0.066 Uiso calc R 1
C C5 0.1382(5) 0.2703(2) 0.1774(2) 0.0432(8) Uani d . 1
C C6 0.1143(5) 0.2054(3) 0.2645(2) 0.0453(8) Uani d . 1
C C7 0.1430(5) 0.2620(3) 0.4997(3) 0.0519(9) Uani d . 1
H H7A 0.1759 0.3324 0.4910 0.062 Uiso calc R 1
C C8 0.1328(5) 0.2214(3) 0.5944(2) 0.0481(8) Uani d . 1
C C9 0.0858(6) 0.1177(3) 0.6160(2) 0.0585(10) Uani d . 1
H H9A 0.0580 0.0707 0.5685 0.070 Uiso calc R 1
C C10 0.0795(6) 0.0829(3) 0.7076(3) 0.0589(10) Uani d . 1
H H10A 0.0489 0.0130 0.7208 0.071 Uiso calc R 1
C C11 0.1190(5) 0.1526(3) 0.7790(2) 0.0494(9) Uani d . 1
C C12 0.1615(6) 0.2564(3) 0.7585(3) 0.0578(10) Uani d . 1
H H12A 0.1840 0.3040 0.8063 0.069 Uiso calc R 1
C C13 0.1708(5) 0.2900(3) 0.6680(3) 0.0568(10) Uani d . 1
H H13A 0.2029 0.3598 0.6555 0.068 Uiso calc R 1
C C14 0.0980(7) 0.0184(3) 0.8971(3) 0.0709(12) Uani d . 1
H H14A 0.1091 0.0120 0.9631 0.106 Uiso calc R 1
H H14B 0.1886 -0.0241 0.8675 0.106 Uiso calc R 1
H H14C -0.0194 -0.0054 0.8782 0.106 Uiso calc R 1
O O3 0.1336(5) 0.4908(2) 0.3704(2) 0.0803(10) Uani d . 1
H H3WB 0.0422 0.5313 0.3391 0.121 Uiso d R 1
H H3WA 0.2055 0.5323 0.4153 0.121 Uiso d R 1

loop_
_atom_site_aniso_label
_atom_site_aniso_U_11
_atom_site_aniso_U_22
_atom_site_aniso_U_33
_atom_site_aniso_U_12
_atom_site_aniso_U_13
_atom_site_aniso_U_23
N1 0.071(2) 0.066(2) 0.0328(16) -0.0101(18) 0.0001(14) 0.0050(15)
N2 0.0706(19) 0.0437(14) 0.0354(16) -0.0038(15) -0.0052(15) 0.0037(11)
N3 0.0684(19) 0.0549(16) 0.0263(14) 0.0020(17) -0.0028(14) 0.0058(12)
O1 0.0901(19) 0.0451(13) 0.0413(15) -0.0018(14) -0.0058(14) 0.0007(10)
O2 0.0882(19) 0.0667(16) 0.0350(14) 0.0010(17) -0.0002(14) 0.0037(12)
C1 0.0572(19) 0.0500(18) 0.0321(17) -0.0063(17) -0.0004(16) -0.0049(15)
C2 0.064(2) 0.0531(19) 0.044(2) -0.0012(19) -0.0031(19) 0.0052(16)
C3 0.068(2) 0.073(3) 0.038(2) -0.002(2) 0.0084(18) -0.0040(19)
C4 0.069(2) 0.053(2) 0.043(2) 0.0079(19) -0.0014(18) -0.0059(16)
C5 0.0503(17) 0.0480(18) 0.0314(17) -0.0069(17) -0.0030(15) 0.0015(14)
C6 0.058(2) 0.0463(17) 0.0313(18) 0.0036(18) -0.0044(17) -0.0003(14)
C7 0.062(2) 0.0528(19) 0.0412(19) 0.0022(19) -0.0040(17) 0.0019(14)
C8 0.057(2) 0.0530(19) 0.0342(18) 0.0043(19) -0.0057(16) 0.0033(14)
C9 0.081(3) 0.055(2) 0.040(2) -0.004(2) -0.008(2) -0.0054(16)
C10 0.083(3) 0.0517(19) 0.042(2) -0.005(2) -0.002(2) -0.0010(16)
C11 0.053(2) 0.058(2) 0.0368(19) 0.0042(18) 0.0012(16) 0.0037(15)
C12 0.079(3) 0.056(2) 0.038(2) 0.000(2) -0.0064(19) -0.0045(17)
C13 0.074(2) 0.0494(19) 0.047(2) -0.0031(19) -0.0084(19) -0.0005(18)
C14 0.092(3) 0.070(3) 0.050(3) 0.006(3) 0.015(2) 0.0141(19)
O3 0.119(3) 0.0526(14) 0.070(2) 0.0047(18) -0.037(2) -0.0100(13)

loop_
_atom_type_symbol
_atom_type_description
_atom_type_scat_dispersion_real
_atom_type_scat_dispersion_imag
_atom_type_scat_source
C C 0.0033 0.0000 'International Tables Vol C Tables 4.2.6.8 and 6.1.1.4'
H H 0.0000 0.0000 'International Tables Vol C Tables 4.2.6.8 and 6.1.1.4'
N N 0.0061 0.0000 'International Tables Vol C Tables 4.2.6.8 and 6.1.1.4'
O O 0.0106 0.0000 'International Tables Vol C Tables 4.2.6.8 and 6.1.1.4'

loop_
_geom_angle_atom_site_label_1
_geom_angle_atom_site_label_2
_geom_angle_atom_site_label_3
_geom_angle
_geom_angle_publ_flag
C3 N1 C2 116.9(3) n
C6 N2 N3 120.1(3) n
C6 N2 H2B 119.9 n
N3 N2 H2B 119.9 n
C7 N3 N2 114.3(3) n
C11 O2 C14 118.9(3) n
C2 C1 C5 118.3(3) n
C2 C1 H1A 120.8 n
C5 C1 H1A 120.8 n
N1 C2 C1 123.9(3) n
N1 C2 H2A 118.0 n
C1 C2 H2A 118.0 n
N1 C3 C4 123.6(3) n
N1 C3 H3A 118.2 n
C4 C3 H3A 118.2 n
C5 C4 C3 118.6(3) n
C5 C4 H4A 120.7 n
C3 C4 H4A 120.7 n
C4 C5 C1 118.7(3) n
C4 C5 C6 119.0(3) n
C1 C5 C6 122.3(3) n
O1 C6 N2 124.1(3) n
O1 C6 C5 120.0(3) n
N2 C6 C5 115.9(3) n
N3 C7 C8 123.1(3) n
N3 C7 H7A 118.4 n
C8 C7 H7A 118.4 n
C9 C8 C13 117.5(3) n
C9 C8 C7 123.6(3) n
C13 C8 C7 118.8(3) n
C8 C9 C10 121.3(3) n
C8 C9 H9A 119.4 n
C10 C9 H9A 119.4 n
C11 C10 C9 119.8(3) n
C11 C10 H10A 120.1 n
C9 C10 H10A 120.1 n
O2 C11 C12 115.5(3) n
O2 C11 C10 125.0(3) n
C12 C11 C10 119.5(3) n
C13 C12 C11 120.5(4) n
C13 C12 H12A 119.7 n
C11 C12 H12A 119.7 n
C12 C13 C8 121.3(4) n
C12 C13 H13A 119.3 n
C8 C13 H13A 119.3 n
O2 C14 H14A 109.5 n
O2 C14 H14B 109.5 n
H14A C14 H14B 109.5 n
O2 C14 H14C 109.5 n
H14A C14 H14C 109.5 n
H14B C14 H14C 109.5 n
H3WB O3 H3WA 114.0 n

loop_
_geom_bond_atom_site_label_1
_geom_bond_atom_site_label_2
_geom_bond_distance
_geom_bond_publ_flag
N1 C3 1.335(5) n
N1 C2 1.345(5) n
N2 C6 1.341(4) n
N2 N3 1.392(4) n
N2 H2B 0.8600 n
N3 C7 1.277(5) n
O1 C6 1.242(4) n
O2 C11 1.367(4) n
O2 C14 1.430(5) n
C1 C2 1.380(5) n
C1 C5 1.398(5) n
C1 H1A 0.9300 n
C2 H2A 0.9300 n
C3 C4 1.395(5) n
C3 H3A 0.9300 n
C4 C5 1.381(5) n
C4 H4A 0.9300 n
C5 C6 1.512(5) n
C7 C8 1.461(5) n
C7 H7A 0.9300 n
C8 C9 1.389(5) n
C8 C13 1.401(5) n
C9 C10 1.395(5) n
C9 H9A 0.9300 n
C10 C11 1.386(5) n
C10 H10A 0.9300 n
C11 C12 1.379(5) n
C12 C13 1.376(5) n
C12 H12A 0.9300 n
C13 H13A 0.9300 n
C14 H14A 0.9600 n
C14 H14B 0.9600 n
C14 H14C 0.9600 n
O3 H3WB 0.9612 n
O3 H3WA 0.9891 n

loop_
_geom_hbond_atom_site_label_D
_geom_hbond_atom_site_label_H
_geom_hbond_atom_site_label_A
_geom_hbond_site_symmetry_A
_geom_hbond_distance_DH
_geom_hbond_distance_HA
_geom_hbond_distance_DA
_geom_hbond_angle_DHA
N2 H2B O3 . 0.86 2.13 2.957(4) 162.2
O3 H3WB O1 3 0.96 1.96 2.889(4) 160.7
O3 H3WA N1 2_565 0.99 1.92 2.901(4) 170.3

loop_
_geom_torsion_atom_site_label_1
_geom_torsion_atom_site_label_2
_geom_torsion_atom_site_label_3
_geom_torsion_atom_site_label_4
_geom_torsion
_geom_torsion_publ_flag
C6 N2 N3 C7 173.6(4) n
C3 N1 C2 C1 0.6(6) n
C5 C1 C2 N1 -0.8(6) n
C2 N1 C3 C4 0.3(6) n
N1 C3 C4 C5 -1.0(6) n
C3 C4 C5 C1 0.8(5) n
C3 C4 C5 C6 -178.8(4) n
C2 C1 C5 C4 0.1(5) n
C2 C1 C5 C6 179.6(3) n
N3 N2 C6 O1 -1.1(6) n
N3 N2 C6 C5 -180.0(3) n
C4 C5 C6 O1 -37.8(5) n
C1 C5 C6 O1 142.7(4) n
C4 C5 C6 N2 141.0(4) n
C1 C5 C6 N2 -38.5(5) n
N2 N3 C7 C8 -179.1(4) n
N3 C7 C8 C9 0.2(6) n
N3 C7 C8 C13 -179.3(4) n
C13 C8 C9 C10 -1.0(6) n
C7 C8 C9 C10 179.5(4) n
C8 C9 C10 C11 0.6(6) n
C14 O2 C11 C12 -173.3(4) n
C14 O2 C11 C10 6.2(7) n
C9 C10 C11 O2 -178.5(4) n
C9 C10 C11 C12 1.0(6) n
O2 C11 C12 C13 177.3(4) n
C10 C11 C12 C13 -2.2(6) n
C11 C12 C13 C8 1.8(6) n
C9 C8 C13 C12 -0.2(6) n
C7 C8 C13 C12 179.3(4) n

loop_
_cod_related_entry_id
_cod_related_entry_database
_cod_related_entry_code
1 ChemSpider 21180248
